data_4080539
loop_
_publ_author_name
'Mahdi, Tayseer'
'del Castillo, Jon Nathaniel'
'Stephan, Douglas W.'

_publ_section_title
;
 Metal-Free Hydrogenation ofN-Based Heterocycles
;
_journal_issue 6
_journal_name_full Organometallics
_journal_page_first 1971
_journal_paper_doi 10.1021/om4000727
_journal_volume 32
_journal_year 2013
_chemical_formula_sum 'C35.5 H22 B Cl F15 N'
_chemical_formula_weight 793.80
_chemical_name_systematic
; 
 ? 
;
_space_group_IT_number 14
_symmetry_cell_setting monoclinic
_symmetry_space_group_name_Hall '-P 2yn'
_symmetry_space_group_name_H-M 'P 1 21/n 1'
_atom_sites_solution_hydrogens geom
_atom_sites_solution_primary direct
_atom_sites_solution_secondary difmap
_audit_creation_method SHELXL-97
_cell_angle_alpha 90.00
_cell_angle_beta 92.062(3)
_cell_angle_gamma 90.00
_cell_formula_units_Z 4
_cell_length_a 10.9902(9)
_cell_length_b 15.1213(11)
_cell_length_c 19.4765(15)
_cell_measurement_temperature 150(2)
_cell_volume 3234.6(4)
_computing_structure_refinement 'SHELXL-97 (Sheldrick, 1997)'
_computing_structure_solution 'SHELXS-97 (Sheldrick, 1990)'
_diffrn_ambient_temperature 150(2)
_diffrn_measured_fraction_theta_full 0.999
_diffrn_measured_fraction_theta_max 0.999
_diffrn_radiation_monochromator graphite
_diffrn_radiation_source 'fine-focus sealed tube'
_diffrn_radiation_type MoK\a
_diffrn_radiation_wavelength 0.71073
_diffrn_reflns_av_R_equivalents 0.0306
_diffrn_reflns_av_sigmaI/netI 0.0386
_diffrn_reflns_limit_h_max 13
_diffrn_reflns_limit_h_min -12
_diffrn_reflns_limit_k_max 17
_diffrn_reflns_limit_k_min -14
_diffrn_reflns_limit_l_max 19
_diffrn_reflns_limit_l_min -23
_diffrn_reflns_number 22409
_diffrn_reflns_theta_full 25.00
_diffrn_reflns_theta_max 25.00
_diffrn_reflns_theta_min 2.09
_exptl_absorpt_coefficient_mu 0.235
_exptl_absorpt_correction_T_max 0.9815
_exptl_absorpt_correction_T_min 0.9545
_exptl_absorpt_correction_type multi-scan
_exptl_absorpt_process_details sadabs
_exptl_crystal_density_diffrn 1.630
_exptl_crystal_density_method 'not measured'
_exptl_crystal_F_000 1596
_exptl_crystal_size_max 0.20
_exptl_crystal_size_mid 0.16
_exptl_crystal_size_min 0.08
_refine_diff_density_max 0.599
_refine_diff_density_min -0.283
_refine_diff_density_rms 0.051
_refine_ls_extinction_method none
_refine_ls_goodness_of_fit_ref 0.936
_refine_ls_hydrogen_treatment mixed
_refine_ls_matrix_type full
_refine_ls_number_parameters 495
_refine_ls_number_reflns 5688
_refine_ls_number_restraints 2
_refine_ls_restrained_S_all 0.937
_refine_ls_R_factor_all 0.0808
_refine_ls_R_factor_gt 0.0495
_refine_ls_shift/su_max 0.000
_refine_ls_shift/su_mean 0.000
_refine_ls_structure_factor_coef Fsqd
_refine_ls_weighting_details 'calc w=1/[\s^2^(Fo^2^)+(0.0605P)^2^+4.8960P] where P=(Fo^2^+2Fc^2^)/3'
_refine_ls_weighting_scheme calc
_refine_ls_wR_factor_gt 0.1180
_refine_ls_wR_factor_ref 0.1363
_reflns_number_gt 4018
_reflns_number_total 5688
_reflns_threshold_expression >2sigma(I)
_cod_data_source_file om4000727_si_003.cif
_cod_data_source_block tm056_0m
_cod_original_sg_symbol_H-M P2(1)/n
_cod_original_formula_sum 'C35.50 H22 B Cl F15 N'
_cod_database_code 4080539

loop_
_symmetry_equiv_pos_as_xyz
'x, y, z'
'-x+1/2, y+1/2, -z+1/2'
'-x, -y, -z'
'x-1/2, -y-1/2, z-1/2'

loop_
_atom_site_label
_atom_site_type_symbol
_atom_site_fract_x
_atom_site_fract_y
_atom_site_fract_z
_atom_site_U_iso_or_equiv
_atom_site_adp_type
_atom_site_occupancy
_atom_site_symmetry_multiplicity
_atom_site_calc_flag
_atom_site_refinement_flags
_atom_site_disorder_assembly
_atom_site_disorder_group
B1 B 0.4966(3) 0.7563(2) 0.21716(18) 0.0275(7) Uani 1 1 d . . .
H100 H 0.3817(19) 0.7551(14) 0.2116(11) 0.002(5) Uiso 1 1 d . . .
C1 C 0.5480(3) 0.82044(18) 0.15700(15) 0.0273(7) Uani 1 1 d . D .
C2 C 0.5010(3) 0.81019(19) 0.09062(16) 0.0288(7) Uani 1 1 d . . .
C3 C 0.5289(3) 0.8628(2) 0.03617(15) 0.0299(7) Uani 1 1 d . D .
C4 C 0.6108(3) 0.9299(2) 0.04632(16) 0.0328(7) Uani 1 1 d . . .
C5 C 0.6620(3) 0.94300(19) 0.11031(17) 0.0332(7) Uani 1 1 d . D .
C6 C 0.6316(3) 0.88815(19) 0.16356(15) 0.0284(7) Uani 1 1 d . . .
C7 C 0.5311(3) 0.79201(19) 0.29453(15) 0.0299(7) Uani 1 1 d . E .
C8 C 0.4579(3) 0.8550(2) 0.32397(18) 0.0380(8) Uani 1 1 d . . .
C9 C 0.4803(4) 0.8911(2) 0.3878(2) 0.0518(10) Uani 1 1 d . E .
C10 C 0.5785(4) 0.8638(3) 0.42640(18) 0.0554(11) Uani 1 1 d . . .
C11 C 0.6549(4) 0.8020(2) 0.40065(18) 0.0466(9) Uani 1 1 d . E .
C12 C 0.6294(3) 0.7679(2) 0.33597(16) 0.0369(8) Uani 1 1 d . . .
C13 C 0.5362(3) 0.65379(18) 0.20344(14) 0.0258(6) Uani 1 1 d . F .
C14 C 0.6480(3) 0.62651(19) 0.18043(15) 0.0271(7) Uani 1 1 d . . .
C15 C 0.6765(3) 0.5407(2) 0.16477(15) 0.0305(7) Uani 1 1 d . F .
C16 C 0.5905(3) 0.47648(19) 0.17174(16) 0.0351(8) Uani 1 1 d . . .
C17 C 0.4781(3) 0.49917(19) 0.19355(16) 0.0332(7) Uani 1 1 d . F .
C18 C 0.4539(3) 0.5858(2) 0.20911(15) 0.0292(7) Uani 1 1 d . . .
C19 C 0.4346(3) 0.3060(2) 0.34140(15) 0.0289(7) Uani 1 1 d . G .
C20 C 0.3439(3) 0.2939(2) 0.38752(17) 0.0370(8) Uani 1 1 d . . .
H20A H 0.2971 0.2411 0.3863 0.044 Uiso 1 1 calc R . .
C21 C 0.3207(3) 0.3593(2) 0.43611(17) 0.0358(7) Uani 1 1 d . . .
H21A H 0.2579 0.3511 0.4678 0.043 Uiso 1 1 calc R . .
C22 C 0.3890(3) 0.4355(2) 0.43782(16) 0.0337(7) Uani 1 1 d . . .
H22A H 0.3730 0.4806 0.4702 0.040 Uiso 1 1 calc R . .
C23 C 0.4805(3) 0.4460(2) 0.39227(16) 0.0355(7) Uani 1 1 d . . .
H23A H 0.5286 0.4983 0.3938 0.043 Uiso 1 1 calc R . .
C24 C 0.5033(3) 0.3817(2) 0.34459(16) 0.0340(7) Uani 1 1 d . . .
H24A H 0.5672 0.3896 0.3136 0.041 Uiso 1 1 calc R . .
C25 C 0.4614(3) 0.2395(2) 0.28562(16) 0.0337(7) Uani 1 1 d . . .
H25A H 0.5394 0.2574 0.2647 0.040 Uiso 1 1 calc R A 1
C26 C 0.4729(3) 0.1444(2) 0.30604(16) 0.0365(8) Uani 1 1 d . G .
H26A H 0.3948 0.1235 0.3241 0.044 Uiso 1 1 calc R . .
H26B H 0.5365 0.1382 0.3430 0.044 Uiso 1 1 calc R . .
C27 C 0.5059(3) 0.0881(2) 0.24483(15) 0.0337(7) Uani 1 1 d . . .
H27A H 0.5103 0.0252 0.2589 0.040 Uiso 1 1 calc R G .
H27B H 0.5872 0.1058 0.2294 0.040 Uiso 1 1 calc R . .
C28 C 0.4128(3) 0.0981(2) 0.18526(17) 0.0378(8) Uani 1 1 d . G .
H28A H 0.4413 0.0650 0.1450 0.045 Uiso 1 1 calc R . .
H28B H 0.3344 0.0720 0.1984 0.045 Uiso 1 1 calc R . .
C29 C 0.3932(3) 0.1928(2) 0.16571(16) 0.0352(7) Uani 1 1 d . . .
H29A H 0.4728 0.2160 0.1502 0.042 Uiso 1 1 calc R B 1
C30 C 0.2997(3) 0.21165(19) 0.10912(15) 0.0298(7) Uani 1 1 d . G .
C31 C 0.1929(3) 0.1644(2) 0.09992(17) 0.0389(8) Uani 1 1 d . . .
H31A H 0.1737 0.1192 0.1316 0.047 Uiso 1 1 calc R G .
C32 C 0.1144(3) 0.1821(2) 0.0454(2) 0.0517(10) Uani 1 1 d . G .
H32A H 0.0416 0.1487 0.0393 0.062 Uiso 1 1 calc R . .
C33 C 0.1401(4) 0.2475(3) -0.00017(19) 0.0556(11) Uani 1 1 d . . .
H33A H 0.0859 0.2589 -0.0382 0.067 Uiso 1 1 calc R G .
C34 C 0.2440(4) 0.2966(3) 0.00889(19) 0.0547(10) Uani 1 1 d . G .
H34A H 0.2612 0.3427 -0.0225 0.066 Uiso 1 1 calc R . .
C35 C 0.3242(3) 0.2792(2) 0.06377(17) 0.0425(8) Uani 1 1 d . . .
H35A H 0.3960 0.3136 0.0702 0.051 Uiso 1 1 calc R G .
C90 C 0.9654(7) 0.9381(5) 0.5167(5) 0.052(3) Uiso 0.50 1 d PD C -1
H90A H 0.9510 0.8970 0.4777 0.062 Uiso 0.50 1 calc PR C -1
H90B H 1.0040 0.9039 0.5550 0.062 Uiso 0.50 1 calc PR C -1
Cl1 Cl 0.8276(2) 0.97782(16) 0.54222(13) 0.0741(7) Uani 0.50 1 d PD C -1
Cl2 Cl 1.0654(3) 1.0202(2) 0.49217(13) 0.0816(8) Uani 0.50 1 d PD C -1
F1 F 0.42161(15) 0.74336(11) 0.07648(9) 0.0369(4) Uani 1 1 d . D 1
F2 F 0.47479(16) 0.85057(13) -0.02606(9) 0.0423(5) Uani 1 1 d . D 1
F3 F 0.63950(17) 0.98246(12) -0.00646(10) 0.0460(5) Uani 1 1 d . D 1
F4 F 0.74223(16) 1.00964(12) 0.12123(10) 0.0464(5) Uani 1 1 d . D 1
F5 F 0.68942(16) 0.90410(12) 0.22475(9) 0.0382(4) Uani 1 1 d . D 1
F6 F 0.35761(18) 0.88522(12) 0.28853(11) 0.0503(5) Uani 1 1 d . E 1
F7 F 0.4053(3) 0.95333(15) 0.41173(13) 0.0807(8) Uani 1 1 d . E 1
F8 F 0.6005(3) 0.89676(18) 0.48932(12) 0.0934(10) Uani 1 1 d . E 1
F9 F 0.7537(2) 0.77523(16) 0.43723(11) 0.0679(7) Uani 1 1 d . E 1
F10 F 0.71129(18) 0.70891(14) 0.31308(10) 0.0518(5) Uani 1 1 d . E 1
F11 F 0.73692(15) 0.68698(11) 0.17211(9) 0.0356(4) Uani 1 1 d . F 1
F12 F 0.78670(16) 0.51986(12) 0.14218(10) 0.0438(5) Uani 1 1 d . F 1
F13 F 0.61464(19) 0.39128(11) 0.15694(11) 0.0516(5) Uani 1 1 d . F 1
F14 F 0.39106(18) 0.43683(12) 0.19823(11) 0.0518(6) Uani 1 1 d . F 1
F15 F 0.33936(16) 0.60203(12) 0.22983(10) 0.0442(5) Uani 1 1 d . F 1
N1 N 0.3609(2) 0.24564(15) 0.22980(11) 0.0249(5) Uani 1 1 d . G 1
H1A H 0.3488 0.3040 0.2180 0.030 Uiso 1 1 calc R G 1
H1B H 0.2894 0.2242 0.2466 0.030 Uiso 1 1 calc R G 1

loop_
_atom_site_aniso_label
_atom_site_aniso_U_11
_atom_site_aniso_U_22
_atom_site_aniso_U_33
_atom_site_aniso_U_23
_atom_site_aniso_U_13
_atom_site_aniso_U_12
B1 0.0279(17) 0.0231(17) 0.0317(19) 0.0000(15) 0.0047(14) 0.0027(14)
C1 0.0265(15) 0.0226(15) 0.0327(17) -0.0017(13) 0.0010(13) 0.0078(12)
C2 0.0271(15) 0.0246(16) 0.0349(18) -0.0037(13) 0.0039(13) 0.0036(12)
C3 0.0315(16) 0.0331(17) 0.0251(17) -0.0011(13) 0.0020(13) 0.0104(13)
C4 0.0323(16) 0.0328(17) 0.0339(18) 0.0092(14) 0.0102(14) 0.0108(14)
C5 0.0274(16) 0.0226(16) 0.050(2) 0.0020(15) 0.0085(15) 0.0014(12)
C6 0.0282(15) 0.0264(16) 0.0306(17) -0.0007(13) 0.0014(13) 0.0062(12)
C7 0.0374(17) 0.0234(15) 0.0294(17) 0.0019(13) 0.0098(14) -0.0048(13)
C8 0.0430(19) 0.0261(17) 0.046(2) -0.0012(15) 0.0127(16) -0.0046(14)
C9 0.075(3) 0.0317(19) 0.051(2) -0.0156(18) 0.028(2) -0.0116(18)
C10 0.093(3) 0.045(2) 0.029(2) -0.0116(18) 0.011(2) -0.025(2)
C11 0.065(2) 0.046(2) 0.0292(19) 0.0043(17) -0.0058(18) -0.0196(19)
C12 0.0442(19) 0.0336(18) 0.0332(18) 0.0018(15) 0.0068(15) -0.0024(15)
C13 0.0309(16) 0.0242(15) 0.0221(15) 0.0016(12) -0.0005(12) 0.0013(12)
C14 0.0291(15) 0.0246(15) 0.0275(16) 0.0019(13) -0.0009(12) -0.0020(12)
C15 0.0313(16) 0.0296(17) 0.0306(17) -0.0025(13) -0.0007(13) 0.0077(13)
C16 0.052(2) 0.0182(15) 0.0346(18) -0.0021(13) -0.0134(15) 0.0021(14)
C17 0.0400(18) 0.0246(16) 0.0342(18) 0.0104(14) -0.0099(14) -0.0107(14)
C18 0.0268(15) 0.0323(17) 0.0286(17) 0.0057(13) 0.0029(13) -0.0005(13)
C19 0.0307(16) 0.0319(17) 0.0236(16) -0.0025(13) -0.0075(13) 0.0073(13)
C20 0.0345(18) 0.0271(17) 0.048(2) -0.0034(15) -0.0136(15) -0.0024(13)
C21 0.0300(17) 0.0403(19) 0.0372(18) 0.0006(15) 0.0033(14) 0.0013(14)
C22 0.0368(17) 0.0350(18) 0.0287(17) -0.0087(14) -0.0049(14) 0.0048(14)
C23 0.0412(18) 0.0296(17) 0.0359(18) -0.0044(14) 0.0015(15) -0.0050(14)
C24 0.0396(18) 0.0342(18) 0.0281(17) 0.0019(14) -0.0018(14) 0.0022(14)
C25 0.0340(17) 0.0340(18) 0.0325(17) -0.0035(14) -0.0066(14) 0.0021(13)
C26 0.0378(18) 0.0398(19) 0.0316(18) 0.0027(15) -0.0040(14) 0.0115(14)
C27 0.0361(17) 0.0320(17) 0.0328(18) -0.0038(14) -0.0016(14) 0.0136(14)
C28 0.0421(19) 0.0328(18) 0.0387(19) -0.0053(15) 0.0042(15) 0.0065(14)
C29 0.0428(18) 0.0328(17) 0.0296(18) -0.0064(14) -0.0032(14) 0.0061(14)
C30 0.0369(17) 0.0274(16) 0.0245(16) -0.0083(13) -0.0051(13) 0.0087(13)
C31 0.0446(19) 0.0310(18) 0.041(2) -0.0054(15) -0.0075(16) -0.0002(14)
C32 0.054(2) 0.046(2) 0.054(2) -0.015(2) -0.0225(19) 0.0030(18)
C33 0.072(3) 0.061(3) 0.032(2) -0.0162(19) -0.0261(19) 0.024(2)
C34 0.078(3) 0.049(2) 0.037(2) 0.0084(18) -0.001(2) 0.018(2)
C35 0.049(2) 0.0371(19) 0.041(2) -0.0004(16) 0.0000(16) 0.0039(16)
Cl1 0.0570(13) 0.0755(15) 0.0884(17) -0.0215(13) -0.0172(12) 0.0175(11)
Cl2 0.112(2) 0.081(2) 0.0506(14) 0.0122(14) -0.0037(14) -0.0281(16)
F1 0.0395(10) 0.0328(10) 0.0383(10) -0.0050(8) -0.0014(8) -0.0037(8)
F2 0.0455(11) 0.0522(12) 0.0293(10) -0.0006(9) 0.0016(8) 0.0098(9)
F3 0.0495(11) 0.0441(11) 0.0453(12) 0.0184(9) 0.0160(9) 0.0059(9)
F4 0.0411(11) 0.0338(10) 0.0647(13) 0.0038(10) 0.0067(9) -0.0085(8)
F5 0.0387(10) 0.0387(10) 0.0367(10) -0.0017(8) -0.0045(8) -0.0065(8)
F6 0.0481(12) 0.0346(11) 0.0692(14) -0.0077(10) 0.0133(10) 0.0084(9)
F7 0.112(2) 0.0499(14) 0.0832(18) -0.0318(13) 0.0435(15) 0.0000(13)
F8 0.165(3) 0.0768(18) 0.0393(14) -0.0261(13) 0.0091(15) -0.0323(18)
F9 0.0906(18) 0.0698(16) 0.0411(13) 0.0111(11) -0.0260(12) -0.0189(13)
F10 0.0512(12) 0.0573(13) 0.0463(12) -0.0063(10) -0.0096(10) 0.0164(10)
F11 0.0307(9) 0.0271(9) 0.0494(11) -0.0002(8) 0.0087(8) -0.0014(7)
F12 0.0416(11) 0.0361(10) 0.0538(12) -0.0102(9) 0.0037(9) 0.0119(8)
F13 0.0655(13) 0.0216(9) 0.0664(14) -0.0078(9) -0.0173(11) 0.0065(9)
F14 0.0530(12) 0.0338(11) 0.0676(14) 0.0135(10) -0.0131(10) -0.0196(9)
F15 0.0343(10) 0.0436(11) 0.0555(12) 0.0072(9) 0.0110(9) -0.0057(8)
N1 0.0305(13) 0.0190(12) 0.0249(13) -0.0013(10) -0.0047(10) 0.0025(10)

loop_
_atom_type_symbol
_atom_type_description
_atom_type_scat_dispersion_real
_atom_type_scat_dispersion_imag
_atom_type_scat_source
C C 0.0033 0.0016 'International Tables Vol C Tables 4.2.6.8 and 6.1.1.4'
H H 0.0000 0.0000 'International Tables Vol C Tables 4.2.6.8 and 6.1.1.4'
N N 0.0061 0.0033 'International Tables Vol C Tables 4.2.6.8 and 6.1.1.4'
B B 0.0013 0.0007 'International Tables Vol C Tables 4.2.6.8 and 6.1.1.4'
F F 0.0171 0.0103 'International Tables Vol C Tables 4.2.6.8 and 6.1.1.4'
Cl Cl 0.1484 0.1585 'International Tables Vol C Tables 4.2.6.8 and 6.1.1.4'

loop_
_geom_angle_atom_site_label_1
_geom_angle_atom_site_label_2
_geom_angle_atom_site_label_3
_geom_angle
C7 B1 C13 114.2(2)
C7 B1 C1 113.0(2)
C13 B1 C1 110.1(2)
C7 B1 H100 106.3(10)
C13 B1 H100 104.1(10)
C1 B1 H100 108.5(10)
C6 C1 C2 113.3(3)
C6 C1 B1 128.3(3)
C2 C1 B1 118.4(3)
F1 C2 C3 115.8(3)
F1 C2 C1 119.2(3)
C3 C2 C1 124.9(3)
F2 C3 C4 120.1(3)
F2 C3 C2 121.0(3)
C4 C3 C2 118.9(3)
F3 C4 C5 120.8(3)
F3 C4 C3 120.0(3)
C5 C4 C3 119.3(3)
F4 C5 C4 119.9(3)
F4 C5 C6 120.3(3)
C4 C5 C6 119.8(3)
F5 C6 C5 115.9(3)
F5 C6 C1 120.3(3)
C5 C6 C1 123.8(3)
C12 C7 C8 113.3(3)
C12 C7 B1 127.3(3)
C8 C7 B1 119.4(3)
F6 C8 C9 116.3(3)
F6 C8 C7 119.6(3)
C9 C8 C7 124.1(3)
F7 C9 C10 120.4(4)
F7 C9 C8 120.0(4)
C10 C9 C8 119.6(3)
F8 C10 C9 120.6(4)
F8 C10 C11 119.9(4)
C9 C10 C11 119.5(3)
F9 C11 C10 120.6(3)
F9 C11 C12 120.4(4)
C10 C11 C12 119.0(4)
F10 C12 C7 120.0(3)
F10 C12 C11 115.6(3)
C7 C12 C11 124.4(3)
C18 C13 C14 113.4(3)
C18 C13 B1 121.0(3)
C14 C13 B1 125.4(3)
F11 C14 C15 116.2(2)
F11 C14 C13 119.4(2)
C15 C14 C13 124.4(3)
F12 C15 C16 120.2(3)
F12 C15 C14 120.8(3)
C16 C15 C14 119.1(3)
F13 C16 C17 119.6(3)
F13 C16 C15 121.0(3)
C17 C16 C15 119.3(3)
F14 C17 C16 119.9(3)
F14 C17 C18 120.5(3)
C16 C17 C18 119.6(3)
F15 C18 C17 115.3(3)
F15 C18 C13 120.5(3)
C17 C18 C13 124.2(3)
C24 C19 C20 119.5(3)
C24 C19 C25 117.7(3)
C20 C19 C25 122.8(3)
C19 C20 C21 120.1(3)
C19 C20 H20A 120.0
C21 C20 H20A 120.0
C22 C21 C20 119.7(3)
C22 C21 H21A 120.1
C20 C21 H21A 120.1
C23 C22 C21 119.5(3)
C23 C22 H22A 120.2
C21 C22 H22A 120.2
C22 C23 C24 120.7(3)
C22 C23 H23A 119.7
C24 C23 H23A 119.7
C19 C24 C23 120.5(3)
C19 C24 H24A 119.7
C23 C24 H24A 119.7
C26 C25 C19 117.6(3)
C26 C25 N1 107.5(2)
C19 C25 N1 108.4(2)
C26 C25 H25A 107.6
C19 C25 H25A 107.6
N1 C25 H25A 107.6
C25 C26 C27 110.5(3)
C25 C26 H26A 109.6
C27 C26 H26A 109.6
C25 C26 H26B 109.6
C27 C26 H26B 109.6
H26A C26 H26B 108.1
C26 C27 C28 111.6(2)
C26 C27 H27A 109.3
C28 C27 H27A 109.3
C26 C27 H27B 109.3
C28 C27 H27B 109.3
H27A C27 H27B 108.0
C29 C28 C27 112.0(3)
C29 C28 H28A 109.2
C27 C28 H28A 109.2
C29 C28 H28B 109.2
C27 C28 H28B 109.2
H28A C28 H28B 107.9
C28 C29 C30 117.1(3)
C28 C29 N1 109.1(2)
C30 C29 N1 109.0(2)
C28 C29 H29A 107.1
C30 C29 H29A 107.1
N1 C29 H29A 107.1
C31 C30 C35 118.9(3)
C31 C30 C29 123.5(3)
C35 C30 C29 117.6(3)
C32 C31 C30 120.5(3)
C32 C31 H31A 119.7
C30 C31 H31A 119.7
C33 C32 C31 120.4(4)
C33 C32 H32A 119.8
C31 C32 H32A 119.8
C32 C33 C34 120.0(3)
C32 C33 H33A 120.0
C34 C33 H33A 120.0
C33 C34 C35 120.0(4)
C33 C34 H34A 120.0
C35 C34 H34A 120.0
C30 C35 C34 120.0(3)
C30 C35 H35A 120.0
C34 C35 H35A 120.0
Cl1 C90 Cl2 113.7(5)
Cl1 C90 H90A 108.8
Cl2 C90 H90A 108.8
Cl1 C90 H90B 108.8
Cl2 C90 H90B 108.8
H90A C90 H90B 107.7
C25 N1 C29 111.4(2)
C25 N1 H1A 109.3
C29 N1 H1A 109.3
C25 N1 H1B 109.3
C29 N1 H1B 109.3
H1A N1 H1B 108.0

loop_
_geom_bond_atom_site_label_1
_geom_bond_atom_site_label_2
_geom_bond_distance
B1 C7 1.632(5)
B1 C13 1.634(4)
B1 C1 1.637(4)
B1 H100 1.26(2)
C1 C6 1.379(4)
C1 C2 1.383(4)
C2 F1 1.357(3)
C2 C3 1.370(4)
C3 F2 1.343(3)
C3 C4 1.365(4)
C4 F3 1.346(3)
C4 C5 1.363(5)
C5 F4 1.351(3)
C5 C6 1.378(4)
C6 F5 1.352(3)
C7 C12 1.375(4)
C7 C8 1.384(4)
C8 F6 1.358(4)
C8 C9 1.372(5)
C9 F7 1.345(4)
C9 C10 1.357(6)
C10 F8 1.337(4)
C10 C11 1.364(6)
C11 F9 1.340(4)
C11 C12 1.381(5)
C12 F10 1.354(4)
C13 C18 1.377(4)
C13 C14 1.386(4)
C14 F11 1.352(3)
C14 C15 1.372(4)
C15 F12 1.340(3)
C15 C16 1.366(4)
C16 F13 1.349(3)
C16 C17 1.364(5)
C17 F14 1.349(3)
C17 C18 1.373(4)
C18 F15 1.358(3)
C19 C24 1.371(4)
C19 C20 1.378(4)
C19 C25 1.517(4)
C20 C21 1.399(4)
C20 H20A 0.9500
C21 C22 1.375(4)
C21 H21A 0.9500
C22 C23 1.374(4)
C22 H22A 0.9500
C23 C24 1.374(4)
C23 H23A 0.9500
C24 H24A 0.9500
C25 C26 1.496(4)
C25 N1 1.525(4)
C25 H25A 1.0000
C26 C27 1.520(4)
C26 H26A 0.9900
C26 H26B 0.9900
C27 C28 1.527(4)
C27 H27A 0.9900
C27 H27B 0.9900
C28 C29 1.496(4)
C28 H28A 0.9900
C28 H28B 0.9900
C29 C30 1.507(4)
C29 N1 1.534(4)
C29 H29A 1.0000
C30 C31 1.380(4)
C30 C35 1.383(5)
C31 C32 1.370(5)
C31 H31A 0.9500
C32 C33 1.366(6)
C32 H32A 0.9500
C33 C34 1.368(6)
C33 H33A 0.9500
C34 C35 1.386(5)
C34 H34A 0.9500
C35 H35A 0.9500
C90 Cl1 1.720(7)
C90 Cl2 1.737(7)
C90 H90A 0.9900
C90 H90B 0.9900
N1 H1A 0.9200
N1 H1B 0.9200
